data_1517962
loop_
_publ_author_name
'Yang, Weiguang'
'Chen, Jiuxi'
'Huang, Xiaobo'
'Ding, Jinchang'
'Liu, Miaochang'
'Wu, Huayue'

_publ_section_title
;
 Pd-Catalyzed Intramolecular Aerobic Oxidative C-H Amination of
 2-Aryl-3-(arylamino)quinazolinones: Synthesis of Fluorescent
 Indazolo[3,2-b]quinazolinones.
;
_journal_issue 20
_journal_name_full 'Organic letters'
_journal_page_first 5418
_journal_page_last 5421
_journal_paper_doi 10.1021/ol5026553
_journal_volume 16
_journal_year 2014
_chemical_formula_sum 'C44 H34 N6 O6 Pd2'
_chemical_formula_weight 955.57
_chemical_name_systematic
; 
 ? 
;
_space_group_crystal_system monoclinic
_space_group_IT_number 15
_space_group_name_Hall '-C 2yc'
_space_group_name_H-M_alt 'C 1 2/c 1'
_symmetry_space_group_name_Hall '-C 2yc'
_symmetry_space_group_name_H-M 'C 1 2/c 1'
_atom_sites_solution_hydrogens mixed
_audit_creation_method SHELXL-2013
_cell_angle_alpha 90
_cell_angle_beta 120.833(2)
_cell_angle_gamma 90
_cell_formula_units_Z 4
_cell_length_a 15.4148(17)
_cell_length_b 18.670(2)
_cell_length_c 15.0377(17)
_cell_measurement_reflns_used 6039
_cell_measurement_temperature 293(2)
_cell_measurement_theta_max 56.485
_cell_measurement_theta_min 4.363
_cell_volume 3716.1(7)
_computing_cell_refinement 'Bruker SMART'
_computing_data_collection 'Bruker SMART'
_computing_data_reduction 'Bruker SHELXTL'
_computing_molecular_graphics 'Bruker SHELXTL'
_computing_publication_material 'Bruker SHELXTL'
_computing_structure_refinement 'SHELXL-2013 (Sheldrick, 2013)'
_computing_structure_solution 'Bruker SHELXTL'
_diffrn_ambient_temperature 293(2)
_diffrn_measured_fraction_theta_full 0.999
_diffrn_measured_fraction_theta_max 0.999
_diffrn_measurement_device_type 'CCD area detector'
_diffrn_measurement_method 'phi and omega scans'
_diffrn_radiation_type MoK\a
_diffrn_radiation_wavelength 0.71073
_diffrn_reflns_av_R_equivalents 0.0259
_diffrn_reflns_av_unetI/netI 0.0270
_diffrn_reflns_Laue_measured_fraction_full 0.999
_diffrn_reflns_Laue_measured_fraction_max 0.999
_diffrn_reflns_limit_h_max 11
_diffrn_reflns_limit_h_min -18
_diffrn_reflns_limit_k_max 22
_diffrn_reflns_limit_k_min -20
_diffrn_reflns_limit_l_max 18
_diffrn_reflns_limit_l_min -15
_diffrn_reflns_number 11139
_diffrn_reflns_point_group_measured_fraction_full 0.999
_diffrn_reflns_point_group_measured_fraction_max 0.999
_diffrn_reflns_theta_full 25.242
_diffrn_reflns_theta_max 25.992
_diffrn_reflns_theta_min 2.182
_exptl_absorpt_coefficient_mu 1.029
_exptl_absorpt_correction_T_max 0.7457
_exptl_absorpt_correction_T_min 0.6643
_exptl_absorpt_correction_type multi-scan
_exptl_absorpt_process_details sadabs
_exptl_crystal_colour blue
_exptl_crystal_density_diffrn 1.708
_exptl_crystal_description prismatic
_exptl_crystal_F_000 1920
_exptl_crystal_size_max 0.187
_exptl_crystal_size_mid 0.145
_exptl_crystal_size_min 0.112
_refine_diff_density_max 0.477
_refine_diff_density_min -0.382
_refine_diff_density_rms 0.083
_refine_ls_extinction_method none
_refine_ls_goodness_of_fit_ref 1.082
_refine_ls_hydrogen_treatment mixed
_refine_ls_matrix_type full
_refine_ls_number_parameters 267
_refine_ls_number_reflns 3656
_refine_ls_number_restraints 0
_refine_ls_restrained_S_all 1.082
_refine_ls_R_factor_all 0.0312
_refine_ls_R_factor_gt 0.0276
_refine_ls_shift/su_max 0.004
_refine_ls_shift/su_mean 0.000
_refine_ls_structure_factor_coef Fsqd
_refine_ls_weighting_details 'w=1/[\s^2^(Fo^2^)+(0.0439P)^2^+1.9250P] where P=(Fo^2^+2Fc^2^)/3'
_refine_ls_weighting_scheme calc
_refine_ls_wR_factor_gt 0.0740
_refine_ls_wR_factor_ref 0.0767
_reflns_Friedel_coverage 0.000
_reflns_number_gt 3267
_reflns_number_total 3656
_reflns_threshold_expression 'I > 2\s(I)'
_cod_data_source_file ol5026553_si_002.cif
_cod_data_source_block cd214390
_cod_depositor_comments 'Adding full bibliography for 1517962.cif.'
_cod_database_code 1517962
_shelx_space_group_comment
; 
The symmetry employed for this shelxl refinement is uniquely defined 
by the following loop, which should always be used as a source of 
symmetry information in preference to the above space-group names. 
They are only intended as comments. 
;
_shelxl_version_number 2013-4

loop_
_space_group_symop_operation_xyz
'x, y, z'
'-x, y, -z+1/2'
'x+1/2, y+1/2, z'
'-x+1/2, y+1/2, -z+1/2'
'-x, -y, -z'
'x, -y, z-1/2'
'-x+1/2, -y+1/2, -z'
'x+1/2, -y+1/2, z-1/2'

loop_
_atom_site_label
_atom_site_type_symbol
_atom_site_fract_x
_atom_site_fract_y
_atom_site_fract_z
_atom_site_U_iso_or_equiv
_atom_site_adp_type
_atom_site_occupancy
_atom_site_site_symmetry_order
_atom_site_calc_flag
_atom_site_refinement_flags_posn
_atom_site_refinement_flags_adp
Pd1 Pd 1.00315(2) 1.05582(2) 0.65481(2) 0.03762(9) Uani 1 1 d . .
N1 N 0.91335(14) 0.97603(10) 0.55725(14) 0.0365(4) Uani 1 1 d . .
N2 N 0.89052(15) 0.85199(10) 0.53613(15) 0.0396(4) Uani 1 1 d . .
N3 N 0.92121(18) 0.78377(11) 0.58137(17) 0.0435(5) Uani 1 1 d . .
O1 O 0.74343(15) 0.80259(10) 0.41204(15) 0.0566(5) Uani 1 1 d . .
O2 O 0.89811(15) 1.14433(9) 0.62210(14) 0.0514(4) Uani 1 1 d . .
O3 O 0.88718(14) 1.13020(10) 0.76403(15) 0.0519(4) Uani 1 1 d . .
C1 C 1.09619(17) 0.97585(13) 0.71049(18) 0.0384(5) Uani 1 1 d . .
C2 C 1.19434(19) 0.98206(15) 0.7930(2) 0.0487(6) Uani 1 1 d . .
H2 H 1.2224 1.0271 0.8172 0.058 Uiso 1 1 calc R U
C3 C 1.2504(2) 0.92118(18) 0.8394(2) 0.0550(7) Uani 1 1 d . .
H3 H 1.3157 0.9256 0.8959 0.066 Uiso 1 1 calc R U
C4 C 1.2113(2) 0.85443(16) 0.8032(2) 0.0534(7) Uani 1 1 d . .
H4 H 1.2508 0.8141 0.8342 0.064 Uiso 1 1 calc R U
C5 C 1.1140(2) 0.84651(14) 0.7215(2) 0.0487(6) Uani 1 1 d . .
H5 H 1.0878 0.8010 0.6978 0.058 Uiso 1 1 calc R U
C6 C 1.05400(17) 0.90757(13) 0.67377(18) 0.0376(5) Uani 1 1 d . .
C7 C 0.94922(18) 0.91080(12) 0.58702(18) 0.0372(5) Uani 1 1 d . .
C8 C 0.79250(19) 0.85634(14) 0.44844(19) 0.0433(6) Uani 1 1 d . .
C9 C 0.75967(18) 0.92824(13) 0.41198(19) 0.0406(5) Uani 1 1 d . .
C10 C 0.81959(17) 0.98648(13) 0.46869(17) 0.0370(5) Uani 1 1 d . .
C11 C 0.7850(2) 1.05614(13) 0.4328(2) 0.0448(6) Uani 1 1 d . .
H11 H 0.8242 1.0956 0.4685 0.054 Uiso 1 1 calc R U
C12 C 0.6923(2) 1.06526(15) 0.3438(2) 0.0524(7) Uani 1 1 d . .
H12 H 0.6687 1.1114 0.3207 0.063 Uiso 1 1 calc R U
C13 C 0.6335(2) 1.00722(16) 0.2880(2) 0.0538(7) Uani 1 1 d . .
H13 H 0.5715 1.0145 0.2278 0.065 Uiso 1 1 calc R U
C14 C 0.6669(2) 0.93960(14) 0.3217(2) 0.0510(7) Uani 1 1 d . .
H14 H 0.6276 0.9006 0.2841 0.061 Uiso 1 1 calc R U
C15 C 0.95518(18) 0.73444(13) 0.53401(18) 0.0408(5) Uani 1 1 d . .
C16 C 0.9758(2) 0.75223(16) 0.4582(2) 0.0560(7) Uani 1 1 d . .
H16 H 0.9641 0.7985 0.4317 0.067 Uiso 1 1 calc R U
C17 C 1.0141(2) 0.70051(19) 0.4214(3) 0.0665(8) Uani 1 1 d . .
H17 H 1.0265 0.7124 0.3689 0.080 Uiso 1 1 calc R U
C18 C 1.0339(2) 0.63271(18) 0.4605(3) 0.0644(8) Uani 1 1 d . .
H18 H 1.0607 0.5989 0.4358 0.077 Uiso 1 1 calc R U
C19 C 1.0140(2) 0.61513(16) 0.5360(2) 0.0621(8) Uani 1 1 d . .
H19 H 1.0272 0.5689 0.5628 0.075 Uiso 1 1 calc R U
C20 C 0.9743(2) 0.66521(14) 0.5734(2) 0.0524(6) Uani 1 1 d . .
H20 H 0.9606 0.6525 0.6248 0.063 Uiso 1 1 calc R U
C21 C 0.86470(18) 1.15991(13) 0.6795(2) 0.0443(6) Uani 1 1 d . .
C22 C 0.7875(2) 1.21955(17) 0.6464(3) 0.0670(8) Uani 1 1 d . .
H22A H 0.7909 1.2493 0.5963 0.101 Uiso 1 1 calc R U
H22B H 0.8016 1.2478 0.7057 0.101 Uiso 1 1 calc R U
H22C H 0.7211 1.1993 0.6164 0.101 Uiso 1 1 calc R U
H3A H 0.875(2) 0.7675(15) 0.585(2) 0.043(8) Uiso 1 1 d . .

loop_
_atom_site_aniso_label
_atom_site_aniso_U_11
_atom_site_aniso_U_22
_atom_site_aniso_U_33
_atom_site_aniso_U_23
_atom_site_aniso_U_13
_atom_site_aniso_U_12
Pd1 0.04280(13) 0.03110(13) 0.03920(13) -0.00204(7) 0.02119(10) -0.00226(7)
N1 0.0403(10) 0.0316(10) 0.0376(10) -0.0006(8) 0.0200(8) -0.0002(8)
N2 0.0437(11) 0.0297(10) 0.0434(11) 0.0020(8) 0.0208(9) -0.0012(8)
N3 0.0521(12) 0.0304(11) 0.0523(12) 0.0045(9) 0.0299(11) -0.0016(9)
O1 0.0541(11) 0.0412(11) 0.0636(12) -0.0036(9) 0.0224(9) -0.0150(8)
O2 0.0635(11) 0.0367(10) 0.0499(10) 0.0005(8) 0.0260(9) 0.0077(8)
O3 0.0545(11) 0.0438(10) 0.0551(11) 0.0052(8) 0.0263(9) 0.0149(8)
C1 0.0387(12) 0.0398(13) 0.0428(12) 0.0014(10) 0.0254(10) 0.0020(10)
C2 0.0431(13) 0.0510(16) 0.0507(14) -0.0051(12) 0.0231(12) -0.0002(11)
C3 0.0394(14) 0.0701(19) 0.0486(15) 0.0034(14) 0.0176(12) 0.0062(13)
C4 0.0468(14) 0.0543(17) 0.0570(16) 0.0161(13) 0.0252(13) 0.0130(12)
C5 0.0518(15) 0.0398(14) 0.0540(15) 0.0055(11) 0.0266(12) 0.0035(11)
C6 0.0391(12) 0.0383(13) 0.0393(12) 0.0015(10) 0.0229(10) 0.0008(10)
C7 0.0424(12) 0.0337(12) 0.0400(12) -0.0017(9) 0.0243(10) -0.0006(9)
C8 0.0431(13) 0.0409(14) 0.0465(13) -0.0005(11) 0.0235(11) -0.0058(11)
C9 0.0392(12) 0.0414(13) 0.0423(13) 0.0016(10) 0.0217(11) -0.0014(10)
C10 0.0397(12) 0.0377(13) 0.0363(11) 0.0007(9) 0.0213(10) 0.0010(10)
C11 0.0521(15) 0.0373(14) 0.0429(14) -0.0010(10) 0.0229(12) 0.0045(10)
C12 0.0555(16) 0.0490(16) 0.0516(16) 0.0091(12) 0.0266(14) 0.0157(12)
C13 0.0408(13) 0.0644(18) 0.0474(14) 0.0093(13) 0.0163(11) 0.0066(12)
C14 0.0429(14) 0.0543(17) 0.0478(15) 0.0000(11) 0.0176(12) -0.0071(11)
C15 0.0405(12) 0.0349(13) 0.0431(13) -0.0022(10) 0.0187(10) -0.0037(10)
C16 0.0659(17) 0.0485(16) 0.0610(17) 0.0046(13) 0.0379(15) -0.0012(13)
C17 0.069(2) 0.079(2) 0.0659(19) -0.0057(16) 0.0442(17) -0.0016(17)
C18 0.0565(17) 0.0593(19) 0.073(2) -0.0188(16) 0.0297(16) 0.0021(14)
C19 0.0625(17) 0.0406(15) 0.071(2) -0.0010(14) 0.0254(15) 0.0048(13)
C20 0.0596(16) 0.0413(15) 0.0549(15) 0.0054(12) 0.0283(13) 0.0029(12)
C21 0.0433(13) 0.0300(12) 0.0470(14) -0.0027(10) 0.0140(11) 0.0012(10)
C22 0.0643(19) 0.0522(18) 0.072(2) 0.0076(15) 0.0254(16) 0.0222(15)

loop_
_atom_type_symbol
_atom_type_description
_atom_type_scat_dispersion_real
_atom_type_scat_dispersion_imag
_atom_type_scat_source
C C 0.0033 0.0016 'International Tables Vol C Tables 4.2.6.8 and 6.1.1.4'
H H 0.0000 0.0000 'International Tables Vol C Tables 4.2.6.8 and 6.1.1.4'
N N 0.0061 0.0033 'International Tables Vol C Tables 4.2.6.8 and 6.1.1.4'
O O 0.0106 0.0060 'International Tables Vol C Tables 4.2.6.8 and 6.1.1.4'
Pd Pd -0.9988 1.0072 'International Tables Vol C Tables 4.2.6.8 and 6.1.1.4'

loop_
_geom_angle_atom_site_label_1
_geom_angle_atom_site_label_2
_geom_angle_atom_site_label_3
_geom_angle
_geom_angle_site_symmetry_1
_geom_angle_site_symmetry_3
C1 Pd1 O3 93.61(10) . 2_756
C1 Pd1 N1 80.10(9) . .
O3 Pd1 N1 166.18(8) 2_756 .
C1 Pd1 O2 168.07(8) . .
O3 Pd1 O2 84.91(8) 2_756 .
N1 Pd1 O2 103.75(8) . .
C1 Pd1 Pd1 88.02(7) . 2_756
O3 Pd1 Pd1 81.20(6) 2_756 2_756
N1 Pd1 Pd1 110.65(5) . 2_756
O2 Pd1 Pd1 80.05(5) . 2_756
C7 N1 C10 120.3(2) . .
C7 N1 Pd1 114.62(15) . .
C10 N1 Pd1 124.97(15) . .
C7 N2 N3 119.4(2) . .
C7 N2 C8 123.9(2) . .
N3 N2 C8 115.98(19) . .
N2 N3 C15 117.7(2) . .
N2 N3 H3A 107(2) . .
C15 N3 H3A 111(2) . .
C21 O2 Pd1 122.85(16) . .
C21 O3 Pd1 128.14(17) . 2_756
C2 C1 C6 120.0(2) . .
C2 C1 Pd1 123.3(2) . .
C6 C1 Pd1 115.92(17) . .
C3 C2 C1 119.8(3) . .
C3 C2 H2 120.1 . .
C1 C2 H2 120.1 . .
C4 C3 C2 120.9(3) . .
C4 C3 H3 119.5 . .
C2 C3 H3 119.5 . .
C3 C4 C5 120.6(3) . .
C3 C4 H4 119.7 . .
C5 C4 H4 119.7 . .
C4 C5 C6 119.9(3) . .
C4 C5 H5 120.1 . .
C6 C5 H5 120.1 . .
C1 C6 C5 118.8(2) . .
C1 C6 C7 112.8(2) . .
C5 C6 C7 128.4(2) . .
N1 C7 N2 120.4(2) . .
N1 C7 C6 114.8(2) . .
N2 C7 C6 124.8(2) . .
O1 C8 N2 119.9(2) . .
O1 C8 C9 125.9(2) . .
N2 C8 C9 114.1(2) . .
C14 C9 C10 120.2(2) . .
C14 C9 C8 119.8(2) . .
C10 C9 C8 120.0(2) . .
N1 C10 C9 120.9(2) . .
N1 C10 C11 120.2(2) . .
C9 C10 C11 118.9(2) . .
C12 C11 C10 119.2(2) . .
C12 C11 H11 120.4 . .
C10 C11 H11 120.4 . .
C11 C12 C13 121.5(2) . .
C11 C12 H12 119.3 . .
C13 C12 H12 119.3 . .
C14 C13 C12 119.7(3) . .
C14 C13 H13 120.2 . .
C12 C13 H13 120.2 . .
C13 C14 C9 120.5(3) . .
C13 C14 H14 119.7 . .
C9 C14 H14 119.7 . .
C16 C15 C20 119.4(3) . .
C16 C15 N3 124.2(2) . .
C20 C15 N3 116.2(2) . .
C15 C16 C17 119.3(3) . .
C15 C16 H16 120.3 . .
C17 C16 H16 120.3 . .
C18 C17 C16 121.5(3) . .
C18 C17 H17 119.2 . .
C16 C17 H17 119.2 . .
C19 C18 C17 119.2(3) . .
C19 C18 H18 120.4 . .
C17 C18 H18 120.4 . .
C18 C19 C20 120.8(3) . .
C18 C19 H19 119.6 . .
C20 C19 H19 119.6 . .
C19 C20 C15 119.8(3) . .
C19 C20 H20 120.1 . .
C15 C20 H20 120.1 . .
O2 C21 O3 126.7(2) . .
O2 C21 C22 118.6(2) . .
O3 C21 C22 114.7(3) . .
C21 C22 H22A 109.5 . .
C21 C22 H22B 109.5 . .
H22A C22 H22B 109.5 . .
C21 C22 H22C 109.5 . .
H22A C22 H22C 109.5 . .
H22B C22 H22C 109.5 . .

loop_
_geom_bond_atom_site_label_1
_geom_bond_atom_site_label_2
_geom_bond_distance
_geom_bond_site_symmetry_2
Pd1 C1 1.938(2) .
Pd1 O3 2.0397(18) 2_756
Pd1 N1 2.0509(19) .
Pd1 O2 2.1858(18) .
Pd1 Pd1 2.9137(5) 2_756
N1 C7 1.317(3) .
N1 C10 1.388(3) .
N2 C7 1.378(3) .
N2 N3 1.407(3) .
N2 C8 1.409(3) .
N3 C15 1.419(3) .
N3 H3A 0.79(3) .
O1 C8 1.206(3) .
O2 C21 1.246(3) .
O3 C21 1.261(3) .
O3 Pd1 2.0397(17) 2_756
C1 C2 1.385(3) .
C1 C6 1.409(3) .
C2 C3 1.381(4) .
C2 H2 0.9300 .
C3 C4 1.370(4) .
C3 H3 0.9300 .
C4 C5 1.376(4) .
C4 H4 0.9300 .
C5 C6 1.410(3) .
C5 H5 0.9300 .
C6 C7 1.468(3) .
C8 C9 1.440(4) .
C9 C14 1.394(4) .
C9 C10 1.398(3) .
C10 C11 1.404(3) .
C11 C12 1.379(4) .
C11 H11 0.9300 .
C12 C13 1.385(4) .
C12 H12 0.9300 .
C13 C14 1.360(4) .
C13 H13 0.9300 .
C14 H14 0.9300 .
C15 C16 1.371(4) .
C15 C20 1.389(4) .
C16 C17 1.386(4) .
C16 H16 0.9300 .
C17 C18 1.362(5) .
C17 H17 0.9300 .
C18 C19 1.360(5) .
C18 H18 0.9300 .
C19 C20 1.385(4) .
C19 H19 0.9300 .
C20 H20 0.9300 .
C21 C22 1.515(4) .
C22 H22A 0.9600 .
C22 H22B 0.9600 .
C22 H22C 0.9600 .

loop_
_geom_hbond_atom_site_label_D
_geom_hbond_atom_site_label_H
_geom_hbond_atom_site_label_A
_geom_hbond_distance_DH
_geom_hbond_distance_HA
_geom_hbond_distance_DA
_geom_hbond_angle_DHA
_geom_hbond_site_symmetry_A
N3 H3A O1 0.79(3) 2.27(3) 3.051(3) 167(3) 7_666
C16 H16 O3 0.93 2.54 3.335(3) 143.1 6_575
C11 H11 O2 0.93 2.18 2.961(3) 140.8 .

loop_
_geom_torsion_atom_site_label_1
_geom_torsion_atom_site_label_2
_geom_torsion_atom_site_label_3
_geom_torsion_atom_site_label_4
_geom_torsion
_geom_torsion_site_symmetry_1
C7 N2 N3 C15 -109.8(2) .
C8 N2 N3 C15 79.8(3) .
C6 C1 C2 C3 -0.3(4) .
Pd1 C1 C2 C3 169.2(2) .
C1 C2 C3 C4 1.7(4) .
C2 C3 C4 C5 -1.8(4) .
C3 C4 C5 C6 0.5(4) .
C2 C1 C6 C5 -1.0(3) .
Pd1 C1 C6 C5 -171.17(19) .
C2 C1 C6 C7 179.3(2) .
Pd1 C1 C6 C7 9.1(2) .
C4 C5 C6 C1 0.8(4) .
C4 C5 C6 C7 -179.5(2) .
C10 N1 C7 N2 -5.8(3) .
Pd1 N1 C7 N2 171.37(17) .
C10 N1 C7 C6 172.55(19) .
Pd1 N1 C7 C6 -10.2(2) .
N3 N2 C7 N1 -166.8(2) .
C8 N2 C7 N1 2.8(3) .
N3 N2 C7 C6 15.0(3) .
C8 N2 C7 C6 -175.4(2) .
C1 C6 C7 N1 1.2(3) .
C5 C6 C7 N1 -178.6(2) .
C1 C6 C7 N2 179.5(2) .
C5 C6 C7 N2 -0.2(4) .
C7 N2 C8 O1 -175.4(2) .
N3 N2 C8 O1 -5.5(3) .
C7 N2 C8 C9 3.2(3) .
N3 N2 C8 C9 173.0(2) .
O1 C8 C9 C14 -5.9(4) .
N2 C8 C9 C14 175.6(2) .
O1 C8 C9 C10 172.4(2) .
N2 C8 C9 C10 -6.1(3) .
C7 N1 C10 C9 2.7(3) .
Pd1 N1 C10 C9 -174.17(17) .
C7 N1 C10 C11 -175.1(2) .
Pd1 N1 C10 C11 8.0(3) .
C14 C9 C10 N1 -178.2(2) .
C8 C9 C10 N1 3.5(3) .
C14 C9 C10 C11 -0.4(4) .
C8 C9 C10 C11 -178.7(2) .
N1 C10 C11 C12 179.1(2) .
C9 C10 C11 C12 1.2(4) .
C10 C11 C12 C13 -1.3(4) .
C11 C12 C13 C14 0.6(4) .
C12 C13 C14 C9 0.2(4) .
C10 C9 C14 C13 -0.3(4) .
C8 C9 C14 C13 178.0(3) .
N2 N3 C15 C16 11.2(4) .
N2 N3 C15 C20 -173.1(2) .
C20 C15 C16 C17 0.8(4) .
N3 C15 C16 C17 176.4(3) .
C15 C16 C17 C18 -1.5(5) .
C16 C17 C18 C19 1.1(5) .
C17 C18 C19 C20 -0.2(5) .
C18 C19 C20 C15 -0.4(5) .
C16 C15 C20 C19 0.1(4) .
N3 C15 C20 C19 -175.8(2) .
Pd1 O2 C21 O3 2.4(4) .
Pd1 O2 C21 C22 -176.47(19) .
Pd1 O3 C21 O2 8.2(4) 2_756
Pd1 O3 C21 C22 -172.92(19) 2_756
